data_7207282
loop_
_publ_author_name
'Piecha, Anna'
'Bia\/lo\'nska, Agata'
'Jakubas, Ryszard'

_publ_section_title
;
 Novel organic--inorganic hybrid ferroelectric: bis(imidazolium)
 pentachloroantimonate(iii), (C3N2H5)2SbCl5
;
_journal_issue 2
_journal_name_full 'Journal of Materials Chemistry'
_journal_page_first 333
_journal_paper_doi 10.1039/c1jm13597j
_journal_volume 22
_journal_year 2012
_chemical_formula_moiety '2(C3 H5 N2), Cl4 Sb, Cl'
_chemical_formula_sum 'C6 H10 Cl5 N4 Sb'
_chemical_formula_weight 437.18
_chemical_name_systematic
;
?
;
_space_group_IT_number 60
_symmetry_cell_setting orthorhombic
_symmetry_space_group_name_Hall '-P 2n 2ab'
_symmetry_space_group_name_H-M 'P b c n'
_atom_sites_solution_hydrogens geom
_atom_sites_solution_primary direct
_atom_sites_solution_secondary difmap
_audit_creation_method SHELXL-97
_cell_angle_alpha 90.00
_cell_angle_beta 90.00
_cell_angle_gamma 90.00
_cell_formula_units_Z 8
_cell_length_a 10.828(2)
_cell_length_b 20.059(6)
_cell_length_c 14.318(4)
_cell_measurement_reflns_used 17479
_cell_measurement_temperature 193(2)
_cell_measurement_theta_max 36.53
_cell_measurement_theta_min 2.76
_cell_volume 3109.9(14)
_computing_cell_refinement
;
CrysAlis RED, Oxford Diffraction Ltd.,
Version 1.171.33.52 (release 06-11-2009 CrysAlis171 .NET)
(compiled Nov 6 2009,16:24:50)
;
_computing_data_collection
;
CrysAlis CCD, Oxford Diffraction Ltd.,
Version 1.171.33.52 (release 06-11-2009 CrysAlis171 .NET)
(compiled Nov 6 2009,16:24:50)
;
_computing_data_reduction
;
CrysAlis RED, Oxford Diffraction Ltd.,
Version 1.171.33.52 (release 06-11-2009 CrysAlis171 .NET)
(compiled Nov 6 2009,16:24:50)
;
_computing_structure_refinement
;
SHELXL-97 (Sheldrick, G. M. (2008). <i>Acta Cryst.</i> <b>A64</b>, 112-122.)
;
_computing_structure_solution
;
SHELXS-97 (Sheldrick, G. M. (2008). <i>Acta Cryst.</i> <b>A64</b>, 112-122.)
;
_diffrn_ambient_temperature 193(2)
_diffrn_measured_fraction_theta_full 0.981
_diffrn_measured_fraction_theta_max 0.981
_diffrn_measurement_device_type 'Kuma KM4CCD'
_diffrn_measurement_method '\w scan'
_diffrn_radiation_monochromator graphite
_diffrn_radiation_source 'fine-focus sealed tube'
_diffrn_radiation_type MoK\a
_diffrn_radiation_wavelength 0.71073
_diffrn_reflns_av_R_equivalents 0.0343
_diffrn_reflns_av_sigmaI/netI 0.0185
_diffrn_reflns_limit_h_max 10
_diffrn_reflns_limit_h_min -15
_diffrn_reflns_limit_k_max 27
_diffrn_reflns_limit_k_min -24
_diffrn_reflns_limit_l_max 19
_diffrn_reflns_limit_l_min -19
_diffrn_reflns_number 31019
_diffrn_reflns_theta_full 30.00
_diffrn_reflns_theta_max 30.00
_diffrn_reflns_theta_min 3.11
_diffrn_standards_number 0
_exptl_absorpt_coefficient_mu 2.615
_exptl_absorpt_correction_T_max 0.793
_exptl_absorpt_correction_T_min 0.324
_exptl_absorpt_correction_type analytical
_exptl_absorpt_process_details
;
CrysAlis RED, Oxford Diffraction Ltd.,
Version 1.171.31.8 (release 12-01-2007 CrysAlis171 .NET)
(compiled Jan 12 2007,17:49:11)
Analytical numeric absorption correction using a multifaceted crystal
model based on expressions derived by R.C. Clark & J.S. Reid.
(Clark, R. C. & Reid, J. S. (1995). Acta Cryst. A51, 887-897)
;
_exptl_crystal_colour colorless
_exptl_crystal_density_diffrn 1.867
_exptl_crystal_density_method 'not measured'
_exptl_crystal_description plate
_exptl_crystal_F_000 1680
_exptl_crystal_size_max 0.5012
_exptl_crystal_size_mid 0.4772
_exptl_crystal_size_min 0.1013
_refine_diff_density_max 0.388
_refine_diff_density_min -1.126
_refine_diff_density_rms 0.109
_refine_ls_extinction_method none
_refine_ls_goodness_of_fit_ref 1.114
_refine_ls_hydrogen_treatment constr
_refine_ls_matrix_type full
_refine_ls_number_parameters 191
_refine_ls_number_reflns 4449
_refine_ls_number_restraints 54
_refine_ls_restrained_S_all 1.121
_refine_ls_R_factor_all 0.0392
_refine_ls_R_factor_gt 0.0288
_refine_ls_shift/su_max 0.001
_refine_ls_shift/su_mean 0.000
_refine_ls_structure_factor_coef Fsqd
_refine_ls_weighting_details 'calc w=1/[\s^2^(Fo^2^)+(0.0333P)^2^+1.8259P] where P=(Fo^2^+2Fc^2^)/3'
_refine_ls_weighting_scheme calc
_refine_ls_wR_factor_gt 0.0666
_refine_ls_wR_factor_ref 0.0722
_reflns_number_gt 3647
_reflns_number_total 4449
_reflns_threshold_expression >2sigma(I)
_cod_data_source_file c1jm13597j.txt
_cod_data_source_block jak10abs
_cod_database_code 7207282

loop_
_symmetry_equiv_pos_as_xyz
'x, y, z'
'-x+1/2, -y+1/2, z+1/2'
'-x, y, -z+1/2'
'x+1/2, -y+1/2, -z'
'-x, -y, -z'
'x-1/2, y-1/2, -z-1/2'
'x, -y, z-1/2'
'-x-1/2, y-1/2, z'

loop_
_atom_site_label
_atom_site_type_symbol
_atom_site_fract_x
_atom_site_fract_y
_atom_site_fract_z
_atom_site_U_iso_or_equiv
_atom_site_adp_type
_atom_site_occupancy
_atom_site_symmetry_multiplicity
_atom_site_calc_flag
_atom_site_refinement_flags
_atom_site_disorder_assembly
_atom_site_disorder_group
Sb Sb 0.320340(14) 0.404782(8) 0.087791(11) 0.03344(6) Uani 1 1 d . . .
Cl1 Cl 0.20498(8) 0.39536(5) -0.05662(6) 0.0586(2) Uani 1 1 d . . .
Cl2 Cl 0.19188(7) 0.32134(4) 0.16532(6) 0.05515(19) Uani 1 1 d . . .
Cl3 Cl 0.46318(6) 0.31262(3) 0.03049(5) 0.04299(15) Uani 1 1 d . . .
Cl4 Cl 0.15555(8) 0.49871(4) 0.14660(7) 0.0632(2) Uani 1 1 d . . .
Cl5 Cl 0.5000 0.5000 0.0000 0.0480(2) Uani 1 2 d S . .
Cl6 Cl 0.5000 0.40042(5) 0.2500 0.04053(19) Uani 1 2 d S . .
N11 N 0.4989(4) 0.60876(18) 0.1775(2) 0.0813(10) Uani 1 1 d . . .
H11 H 0.4842 0.5972 0.1193 0.098 Uiso 1 1 calc R A .
C12 C 0.5000 0.5711(3) 0.2500 0.0724(15) Uani 1 2 d S . .
H12 H 0.5000 0.5237 0.2500 0.087 Uiso 1 2 calc SR . .
C13 C 0.5274(12) 0.6746(7) 0.2129(9) 0.079(3) Uani 0.50 1 d PU A -1
H13A H 0.5423 0.7139 0.1775 0.095 Uiso 0.50 1 calc PR A -1
C14 C 0.5284(11) 0.6688(6) 0.3027(8) 0.070(3) Uani 0.50 1 d PU . -1
H14A H 0.5464 0.7032 0.3462 0.084 Uiso 0.50 1 calc PR . -1
N21 N 0.9152(2) 0.41111(13) 0.09152(19) 0.0516(6) Uani 1 1 d . . .
H21 H 0.9831 0.4344 0.1006 0.062 Uiso 1 1 calc R . .
C22 C 0.8049(3) 0.42822(19) 0.1181(3) 0.0607(9) Uani 1 1 d . . .
H22 H 0.7838 0.4679 0.1507 0.073 Uiso 1 1 calc R . .
N23 N 0.7280(3) 0.38147(17) 0.0925(2) 0.0628(8) Uani 1 1 d . . .
H23 H 0.6479 0.3818 0.1027 0.075 Uiso 1 1 calc R . .
C24 C 0.7903(3) 0.33264(18) 0.0478(3) 0.0567(8) Uani 1 1 d . . .
H24 H 0.7565 0.2930 0.0221 0.068 Uiso 1 1 calc R . .
C25 C 0.9081(3) 0.35108(18) 0.0471(3) 0.0605(9) Uani 1 1 d . . .
H25 H 0.9750 0.3270 0.0206 0.073 Uiso 1 1 calc R . .
N1 N 0.5000 0.2366(4) 0.2500 0.068(3) Uani 0.64 2 d SPU . 1
H1 H 0.5000 0.2851 0.2500 0.082 Uiso 0.64 2 d SP B 1
C2 C 0.4133(9) 0.2020(5) 0.2133(5) 0.068(2) Uani 0.64 1 d PU . 1
H2 H 0.3487 0.2167 0.1880 0.082 Uiso 0.64 1 d P C 1
N3 N 0.4624(18) 0.1334(12) 0.2312(16) 0.045(5) Uani 0.32 1 d PU D -1
H3 H 0.4138 0.0970 0.1993 0.054 Uiso 0.32 1 d P E -1
C4 C 0.566(3) 0.1393(17) 0.285(2) 0.051(6) Uani 0.32 1 d PU D -1
H4 H 0.5862 0.0970 0.3007 0.061 Uiso 0.32 1 d P F -1
N1A N 0.4095(16) 0.1583(8) 0.2297(13) 0.074(5) Uani 0.36 1 d PU G 2
H1A H 0.3362 0.1438 0.2126 0.088 Uiso 0.36 1 calc PR G 2
C2A C 0.5000 0.1226(15) 0.2500 0.048(6) Uani 0.36 2 d SPU . 2
H2A H 0.5000 0.0752 0.2500 0.057 Uiso 0.36 2 calc SPR . 2
C3A C 0.4425(11) 0.2234(7) 0.2383(12) 0.058(4) Uani 0.36 1 d PU . 2
H3A H 0.3913 0.2612 0.2291 0.070 Uiso 0.36 1 calc PR . 2

loop_
_atom_site_aniso_label
_atom_site_aniso_U_11
_atom_site_aniso_U_22
_atom_site_aniso_U_33
_atom_site_aniso_U_23
_atom_site_aniso_U_13
_atom_site_aniso_U_12
Sb 0.03058(9) 0.03161(10) 0.03814(10) 0.00459(6) -0.00489(6) -0.00425(6)
Cl1 0.0514(4) 0.0750(6) 0.0495(4) 0.0041(4) -0.0201(3) -0.0072(4)
Cl2 0.0440(4) 0.0497(4) 0.0718(5) 0.0154(4) 0.0050(3) -0.0118(3)
Cl3 0.0478(3) 0.0371(3) 0.0441(3) -0.0060(3) -0.0010(3) -0.0022(3)
Cl4 0.0540(4) 0.0438(4) 0.0917(6) -0.0120(4) -0.0019(4) 0.0042(3)
Cl5 0.0626(6) 0.0368(5) 0.0446(5) 0.0019(4) 0.0063(4) -0.0011(4)
Cl6 0.0465(5) 0.0406(5) 0.0346(4) 0.000 0.0004(3) 0.000
N11 0.108(3) 0.094(3) 0.0428(16) -0.0173(17) 0.0091(16) 0.017(2)
C12 0.090(4) 0.033(2) 0.094(4) 0.000 0.018(3) 0.000
C13 0.103(7) 0.064(5) 0.069(6) 0.026(4) 0.011(5) -0.010(6)
C14 0.104(7) 0.052(5) 0.054(5) -0.014(3) 0.006(5) -0.027(5)
N21 0.0399(13) 0.0468(15) 0.0682(18) -0.0055(12) -0.0028(11) -0.0017(10)
C22 0.059(2) 0.0501(19) 0.073(2) -0.0123(17) 0.0102(16) 0.0104(15)
N23 0.0354(13) 0.0686(19) 0.084(2) -0.0073(16) 0.0125(13) 0.0063(13)
C24 0.0398(14) 0.056(2) 0.074(2) -0.0155(16) -0.0001(15) 0.0009(13)
C25 0.0383(14) 0.056(2) 0.087(2) -0.0223(18) 0.0040(16) 0.0062(14)
N1 0.109(7) 0.033(4) 0.063(4) 0.000 -0.020(6) 0.000
C2 0.082(5) 0.068(5) 0.054(4) 0.006(3) -0.024(3) 0.017(4)
N3 0.051(9) 0.037(8) 0.047(7) -0.002(6) -0.011(7) -0.012(7)
C4 0.054(10) 0.037(8) 0.061(9) 0.001(7) -0.007(7) 0.008(7)
N1A 0.068(7) 0.083(9) 0.070(7) -0.013(7) 0.006(6) -0.010(7)
C2A 0.049(10) 0.044(9) 0.050(10) 0.000 -0.004(8) 0.000
C3A 0.047(6) 0.055(7) 0.074(8) 0.017(6) -0.028(6) 0.000(5)

loop_
_atom_type_symbol
_atom_type_description
_atom_type_scat_dispersion_real
_atom_type_scat_dispersion_imag
_atom_type_scat_source
C C 0.0033 0.0016 'International Tables Vol C Tables 4.2.6.8 and 6.1.1.4'
H H 0.0000 0.0000 'International Tables Vol C Tables 4.2.6.8 and 6.1.1.4'
N N 0.0061 0.0033 'International Tables Vol C Tables 4.2.6.8 and 6.1.1.4'
Sb Sb -0.5866 1.5461 'International Tables Vol C Tables 4.2.6.8 and 6.1.1.4'
Cl Cl 0.1484 0.1585 'International Tables Vol C Tables 4.2.6.8 and 6.1.1.4'

loop_
_geom_angle_atom_site_label_1
_geom_angle_atom_site_label_2
_geom_angle_atom_site_label_3
_geom_angle
_geom_angle_site_symmetry_1
_geom_angle_site_symmetry_3
Cl1 Sb Cl2 92.34(3) . .
Cl1 Sb Cl3 88.94(3) . .
Cl2 Sb Cl3 89.70(3) . .
Cl1 Sb Cl4 88.86(3) . .
Cl2 Sb Cl4 87.74(3) . .
Cl3 Sb Cl4 176.55(2) . .
C14 N11 C12 112.3(6) 3_655 .
C14 N11 C13 26.9(6) 3_655 .
C12 N11 C13 104.6(6) . .
C14 N11 H11 114.8 3_655 .
C12 N11 H11 127.7 . .
C13 N11 H11 127.7 . .
N11 C12 N11 107.8(5) 3_655 .
N11 C12 H12 126.1 3_655 .
N11 C12 H12 126.1 . .
C14 C13 N11 105.5(12) . .
C14 C13 H13A 127.2 . .
N11 C13 H13A 127.2 . .
N11 C14 C13 107.8(12) 3_655 .
N11 C14 H14A 126.1 3_655 .
C13 C14 H14A 126.1 . .
C22 N21 C25 108.6(3) . .
C22 N21 H21 125.7 . .
C25 N21 H21 125.7 . .
N21 C22 N23 108.3(3) . .
N21 C22 H22 125.9 . .
N23 C22 H22 125.9 . .
C22 N23 C24 109.6(3) . .
C22 N23 H23 125.2 . .
C24 N23 H23 125.2 . .
C25 C24 N23 106.4(3) . .
C25 C24 H24 126.8 . .
N23 C24 H24 126.8 . .
C24 C25 N21 107.2(3) . .
C24 C25 H25 126.4 . .
N21 C25 H25 126.4 . .
N1 N1 C2 0(10) 3_655 .
N1 N1 C2 0(10) 3_655 3_655
C2 N1 C2 114.4(11) . 3_655
N1 N1 H1 0.0 3_655 .
C2 N1 H1 122.8 . .
C2 N1 H1 122.8 3_655 .
N1 C2 N1 0.0(6) 3_655 .
N1 C2 N3 99.6(11) 3_655 .
N1 C2 N3 99.6(11) . .
N1 C2 H2 126.6 3_655 .
N1 C2 H2 126.6 . .
N3 C2 H2 133.7 . .
C4 N3 C2 108(3) . .
C4 N3 H3 138.3 . .
C2 N3 H3 113.7 . .
N3 C4 H4 105.0 . .
C2A N1A C3A 108.8(19) . .
C2A N1A H2 154.6 . .
C3A N1A H2 52.4 . .
C2A N1A H3 60.6 . .
C3A N1A H3 157.8 . .
H2 N1A H3 129.1 . .
C2A N1A H1A 125.6 . .
C3A N1A H1A 125.6 . .
H2 N1A H1A 75.4 . .
H3 N1A H1A 68.1 . .
N1A C2A N1A 110(3) 3_655 .
N1A C2A H3 158.2 3_655 .
N1A C2A H3 61.9 . .
N1A C2A H4 61.9 3_655 .
N1A C2A H4 158.2 . .
H3 C2A H4 133.1 . .
N1A C2A H2A 125.0 3_655 .
N1A C2A H2A 125.0 . .
H3 C2A H2A 66.5 . .
H4 C2A H2A 66.5 . .
C3A C3A N1A 106.2(9) 3_655 .
C3A C3A H1 62.5 3_655 .
N1A C3A H1 168.6 . .
C3A C3A H2 158.8 3_655 .
N1A C3A H2 68.4 . .
H1 C3A H2 121.7 . .
C3A C3A H3A 126.9 3_655 .
N1A C3A H3A 126.9 . .
H1 C3A H3A 64.4 . .
H2 C3A H3A 62.0 . .

loop_
_geom_bond_atom_site_label_1
_geom_bond_atom_site_label_2
_geom_bond_distance
_geom_bond_site_symmetry_2
Sb Cl1 2.4231(9) .
Sb Cl2 2.4430(8) .
Sb Cl3 2.5462(8) .
Sb Cl4 2.7281(9) .
Cl6 Cl6 0.0000(19) 3_655
N11 C14 1.273(12) 3_655
N11 C12 1.284(5) .
N11 C13 1.449(14) .
N11 H11 0.8800 .
C12 N11 1.284(5) 3_655
C12 H12 0.9500 .
C13 C14 1.291(11) .
C13 H13A 0.9500 .
C14 N11 1.273(12) 3_655
C14 H14A 0.9500 .
N21 C22 1.300(4) .
N21 C25 1.364(4) .
N21 H21 0.8800 .
C22 N23 1.307(5) .
C22 H22 0.9500 .
N23 C24 1.350(4) .
N23 H23 0.8800 .
C24 C25 1.329(4) .
C24 H24 0.9500 .
C25 H25 0.9500 .
N1 N1 0.000(17) 3_655
N1 C2 1.280(10) .
N1 C2 1.280(10) 3_655
N1 H1 0.9737 .
C2 N1 1.280(10) 3_655
C2 N3 1.50(2) .
C2 H2 0.8409 .
N3 C4 1.36(3) .
N3 H3 1.0090 .
C4 H4 0.9063 .
N1A C2A 1.25(2) .
N1A C3A 1.36(2) .
N1A H2 1.4695 .
N1A H3 1.3053 .
N1A H1A 0.8800 .
C2A N1A 1.25(2) 3_655
C2A H3 1.2891 .
C2A H4 1.2891 .
C2A H2A 0.9500 .
C3A C3A 1.29(2) 3_655
C3A H1 1.3964 .
C3A H2 1.2529 .
C3A H3A 0.9500 .

loop_
_geom_hbond_atom_site_label_D
_geom_hbond_atom_site_label_H
_geom_hbond_atom_site_label_A
_geom_hbond_distance_DH
_geom_hbond_distance_HA
_geom_hbond_distance_DA
_geom_hbond_angle_DHA
_geom_hbond_site_symmetry_A
N1 H1 Cl6 0.97 2.31 3.286(8) 180.0 3_655
C2 H2 Cl2 0.84 2.72 3.457(9) 147.2 .
N3 H3 Cl4 1.01 2.24 3.22(2) 164.5 8_655
C4 H4 Cl4 0.91 2.24 3.14(3) 172.1 6_656
N1A H1A Cl4 0.88 3.06 3.488(16) 112.1 8_655
C2A H2A Cl4 0.95 2.72 3.35(2) 124.4 6_656
C2A H2A Cl4 0.95 2.72 3.35(2) 124.4 8_655
C3A H3A Cl2 0.95 2.64 3.510(13) 153.2 .
N11 H11 Cl5 0.88 2.60 3.350(3) 144.1 .
C12 H12 Cl6 0.95 2.47 3.423(5) 180.0 .
C13 H13A Cl3 0.95 3.03 3.496(12) 112.1 5_665
C14 H14A Cl2 0.95 2.85 3.564(11) 132.8 6_666
C14 H14A Cl3 0.95 2.81 3.358(11) 118.0 7_566
N21 H21 Cl4 0.88 2.36 3.237(3) 172.0 1_655
C22 H22 Cl1 0.95 3.06 3.648(4) 121.7 5_665
C22 H22 Cl4 0.95 3.04 3.678(4) 125.9 3_655
N23 H23 Cl3 0.88 2.64 3.304(3) 132.6 .
N23 H23 Cl6 0.88 2.67 3.365(3) 136.3 .
C24 H24 Cl3 0.95 3.20 3.573(3) 105.3 .
C25 H25 Cl2 0.95 3.13 3.558(3) 109.0 1_655
C25 H25 Cl3 0.95 2.90 3.517(3) 124.0 4

loop_
_geom_torsion_atom_site_label_1
_geom_torsion_atom_site_label_2
_geom_torsion_atom_site_label_3
_geom_torsion_atom_site_label_4
_geom_torsion
_geom_torsion_site_symmetry_1
_geom_torsion_site_symmetry_4
C14 N11 C12 N11 -14.7(6) 3_655 3_655
C13 N11 C12 N11 12.5(5) . 3_655
C14 N11 C13 C14 104(2) 3_655 .
C12 N11 C13 C14 -6.8(12) . .
N11 C13 C14 N11 -1.7(15) . 3_655
C25 N21 C22 N23 0.0(5) . .
N21 C22 N23 C24 0.0(5) . .
C22 N23 C24 C25 0.0(5) . .
N23 C24 C25 N21 0.0(4) . .
C22 N21 C25 C24 0.0(4) . .
C2 N1 C2 N1 0(100) 3_655 3_655
N1 N1 C2 N3 0.00(8) 3_655 .
C2 N1 C2 N3 -1.4(9) 3_655 .
N1 C2 N3 C4 6.0(13) 3_655 .
N1 C2 N3 C4 6.0(13) . .
C3A N1A C2A N1A -0.8(10) . 3_655
C2A N1A C3A C3A 2(3) . 3_655
